data_7159819
loop_
_publ_author_name
'An, Zhenyu'
'Miao, Man'
'Sun, Fengkai'
'Lan, Xiao-Bing'
'Yu, Jian-Qiang'
'Guo, Xiaoli'
'Zhang, Jian'

_publ_section_title
;
 Copper-catalyzed oxidative cyclization of
 2-(1<i>H</i>-pyrrol-1-yl)aniline and alkylsilyl peroxides: a route to
 pyrrolo[1,2-<i>a</i>]quinoxalines.
;
_journal_issue 12
_journal_name_full 'Organic &amp; biomolecular chemistry'
_journal_page_first 2370
_journal_page_last 2374
_journal_paper_doi 10.1039/d3ob01934a
_journal_volume 22
_journal_year 2024
_chemical_formula_moiety 'C22 H19 F N2 O'
_chemical_formula_sum 'C22 H19 F N2 O'
_chemical_formula_weight 346.39
_space_group_crystal_system monoclinic
_space_group_IT_number 14
_space_group_name_Hall '-P 2ybc'
_space_group_name_H-M_alt 'P 1 21/c 1'
_atom_sites_solution_hydrogens geom
_atom_sites_solution_primary dual
_audit_creation_date 2021-06-09
_audit_creation_method
;
Olex2 1.3
(compiled 2020.11.12 svn.r5f609507 for OlexSys, GUI svn.r6272)
;
_audit_update_record
;
2023-08-09 deposited with the CCDC.	2024-02-23 downloaded from the CCDC.
;
_cell_angle_alpha 90
_cell_angle_beta 102.3714(10)
_cell_angle_gamma 90
_cell_formula_units_Z 4
_cell_length_a 7.38752(8)
_cell_length_b 13.87031(12)
_cell_length_c 16.86229(17)
_cell_measurement_reflns_used 14676
_cell_measurement_temperature 149.98(10)
_cell_measurement_theta_max 76.7000
_cell_measurement_theta_min 3.1820
_cell_volume 1687.71(3)
_computing_cell_refinement 'CrysAlisPro 1.171.41.103a (Rigaku OD, 2021)'
_computing_data_collection 'CrysAlisPro 1.171.41.103a (Rigaku OD, 2021)'
_computing_data_reduction 'CrysAlisPro 1.171.41.103a (Rigaku OD, 2021)'
_computing_molecular_graphics 'Olex2 1.3 (Dolomanov et al., 2009)'
_computing_publication_material 'Olex2 1.3 (Dolomanov et al., 2009)'
_computing_structure_refinement 'SHELXL 2018/3 (Sheldrick, 2015)'
_computing_structure_solution 'SHELXT  (Sheldrick, 2015)'
_diffrn_ambient_environment N~2~
_diffrn_ambient_temperature 149.98(10)
_diffrn_detector 'Hybrid Pixel Array Detector'
_diffrn_detector_area_resol_mean 10.0000
_diffrn_detector_type HyPix
_diffrn_measured_fraction_theta_full 0.995
_diffrn_measured_fraction_theta_max 0.949
_diffrn_measurement_details
;
List of Runs (angles in degrees, time in seconds):

  # Type    Start    End  Width  t~exp~   \w     \q     \k     \f   Frames
#--------------------------------------------------------------------------
  1  \w    -26.00  30.00   0.50    0.05    --   47.57 -29.00 -65.00  112
  2  \w     -9.00  22.00   0.50    0.05    --   47.57 -19.00-120.00   62
  3  \w    -24.00  18.00   0.50    0.05    --   47.57 -19.00-150.00   84
  4  \w     37.00  62.00   0.50    0.05    --  107.75 -57.00 -60.00   50
  5  \w     35.00  61.00   0.50    0.05    --  107.75 -57.00 -90.00   52
  6  \w     72.00  97.00   0.50    0.05    --  107.75 -77.00-180.00   50
  7  \w     61.00  94.00   0.50    0.05    --  107.75-125.00-124.00   66
  8  \w   -105.00 -29.00   0.50    0.05    -- -100.00 125.00 -46.00  152
  9  \w    -59.00 -32.00   0.50    0.05    -- -100.00  57.00   0.00   54
 10  \w    -69.00 -43.00   0.50    0.05    -- -100.00  57.00 -90.00   52
 11  \w    -62.00 -28.00   0.50    0.05    -- -100.00  57.00-180.00   68
 12  \w   -136.00-105.00   0.50    0.05    -- -100.00 -29.00 -65.00   62
 13  \w   -118.00 -68.00   0.50    0.05    --  -47.57-145.00  68.00  100
 14  \w   -166.00-100.00   0.50    0.05    -- -100.00 -94.00 126.00  132
 15  \w    -13.00  50.00   0.50    0.05    --   47.57 -94.00 126.00  126
 16  \w    -25.00  17.00   0.50    0.05    --   47.57 -37.00   0.00   84
 17  \w    -27.00  -1.00   0.50    0.05    --   47.57 -19.00  30.00   52
 18  \w   -159.00-100.00   0.50    0.05    -- -100.00 -37.00 150.00  118
 19  \w   -105.00 -79.00   0.50    0.05    -- -100.00  77.00  30.00   52
 20  \w    -63.00 -37.00   0.50    0.05    -- -100.00  57.00 -30.00   52
 21  \w    -59.00 -29.00   0.50    0.05    -- -100.00  57.00  90.00   60
 22  \w     37.00  98.00   0.50    0.05    --  107.75 -94.00 126.00  122
 23  \w     77.00 102.00   0.50    0.05    --  107.75 -77.00 -30.00   50
 24  \w     37.00  69.00   0.50    0.05    --  107.75 -99.00  60.00   64
 25  \w     35.00  60.00   0.50    0.05    --  107.75 -57.00-180.00   50
 26  \w     80.00 105.00   0.50    0.05    --  107.75 -99.00  60.00   50
 27  \w     36.00  63.00   0.50    0.05    --  107.75 -57.00  60.00   54
 28  \w    -24.00   1.00   0.50    0.05    --   47.57 -94.00 127.00   50
 29  \w    -90.00 -24.00   0.50    0.05    --  -47.57 125.00 -60.00  132
 30  \w    -23.00  21.00   0.50    0.05    --   47.57 -19.00  90.00   88
 31  \w    -17.00  13.00   0.50    0.05    --   47.57 -19.00 -60.00   60
 32  \w     49.00  75.00   0.50    0.05    --   47.57 -94.00 127.00   52
 33  \w     -4.00  35.00   0.50    0.05    --   47.57 -37.00 150.00   78
 34  \w    -17.00  12.00   0.50    0.05    --   47.57 -19.00  60.00   58
 35  \w   -127.00 -95.00   0.50    0.05    -- -100.00 146.00  50.43   64
 36  \w   -140.00 -87.00   0.50    0.05    -- -100.00 -37.00-180.00  106
 37  \w   -108.00 -71.00   0.50    0.05    -- -100.00 111.00-116.12   74
 38  \w   -107.00 -70.00   0.50    0.05    -- -100.00 125.00  30.00   74
 39  \w    -87.00 -49.00   0.50    0.05    -- -100.00 125.00-120.00   76
 40  \w   -173.00-133.00   0.50    0.05    -- -100.00 -19.00  60.00   80
 41  \w   -169.00 -87.00   0.50    0.05    -- -100.00 -37.00   0.00  164
 42  \w    -68.00 -42.00   0.50    0.05    -- -100.00 111.00-116.12   52
 43  \w   -121.00 -87.00   0.50    0.05    -- -100.00 138.00-106.71   68
 44  \w   -126.00 -87.00   0.50    0.05    -- -100.00 -19.00  60.00   78
;
_diffrn_measurement_device 'four-circle diffractometer'
_diffrn_measurement_device_type 'ROD, Synergy Custom system, HyPix'
_diffrn_measurement_method '\w scans'
_diffrn_orient_matrix_type 'CrysAlisPro convention (1999,Acta A55,543-557)'
_diffrn_orient_matrix_UB_11 -0.0592542000
_diffrn_orient_matrix_UB_12 0.0407399000
_diffrn_orient_matrix_UB_13 -0.0866866000
_diffrn_orient_matrix_UB_21 0.2050675000
_diffrn_orient_matrix_UB_22 0.0107299000
_diffrn_orient_matrix_UB_23 -0.0045582000
_diffrn_orient_matrix_UB_31 -0.0021124000
_diffrn_orient_matrix_UB_32 -0.1027664000
_diffrn_orient_matrix_UB_33 -0.0348578000
_diffrn_radiation_monochromator mirror
_diffrn_radiation_probe x-ray
_diffrn_radiation_type 'Cu K\a'
_diffrn_radiation_wavelength 1.54184
_diffrn_reflns_av_R_equivalents 0.0398
_diffrn_reflns_av_unetI/netI 0.0200
_diffrn_reflns_Laue_measured_fraction_full 0.995
_diffrn_reflns_Laue_measured_fraction_max 0.949
_diffrn_reflns_limit_h_max 9
_diffrn_reflns_limit_h_min -9
_diffrn_reflns_limit_k_max 14
_diffrn_reflns_limit_k_min -17
_diffrn_reflns_limit_l_max 20
_diffrn_reflns_limit_l_min -21
_diffrn_reflns_number 18850
_diffrn_reflns_point_group_measured_fraction_full 0.995
_diffrn_reflns_point_group_measured_fraction_max 0.949
_diffrn_reflns_theta_full 67.684
_diffrn_reflns_theta_max 77.478
_diffrn_reflns_theta_min 4.167
_diffrn_source 'Rotating-anode X-ray tube'
_diffrn_source_type 'Rigaku (Cu) X-ray Source'
_exptl_absorpt_coefficient_mu 0.744
_exptl_absorpt_correction_T_max 1.00000
_exptl_absorpt_correction_T_min 0.68209
_exptl_absorpt_correction_type multi-scan
_exptl_absorpt_process_details
;
CrysAlisPro 1.171.41.103a (Rigaku Oxford Diffraction, 2021)
Empirical absorption correction using spherical harmonics,
implemented in SCALE3 ABSPACK scaling algorithm.
;
_exptl_crystal_colour 'clear light colourless'
_exptl_crystal_colour_lustre clear
_exptl_crystal_colour_modifier light
_exptl_crystal_colour_primary colourless
_exptl_crystal_density_diffrn 1.363
_exptl_crystal_description block
_exptl_crystal_F_000 728
_exptl_crystal_size_max 0.18
_exptl_crystal_size_mid 0.15
_exptl_crystal_size_min 0.12
_refine_diff_density_max 0.179
_refine_diff_density_min -0.274
_refine_diff_density_rms 0.044
_refine_ls_extinction_method none
_refine_ls_goodness_of_fit_ref 1.053
_refine_ls_hydrogen_treatment constr
_refine_ls_matrix_type full
_refine_ls_number_parameters 236
_refine_ls_number_reflns 3410
_refine_ls_number_restraints 0
_refine_ls_restrained_S_all 1.053
_refine_ls_R_factor_all 0.0398
_refine_ls_R_factor_gt 0.0383
_refine_ls_shift/su_max 0.000
_refine_ls_shift/su_mean 0.000
_refine_ls_structure_factor_coef Fsqd
_refine_ls_weighting_details 'w=1/[\s^2^(Fo^2^)+(0.0500P)^2^+0.4577P] where P=(Fo^2^+2Fc^2^)/3'
_refine_ls_weighting_scheme calc
_refine_ls_wR_factor_gt 0.0989
_refine_ls_wR_factor_ref 0.1000
_reflns_Friedel_coverage 0.000
_reflns_number_gt 3215
_reflns_number_total 3410
_reflns_threshold_expression 'I > 2\s(I)'
_cod_data_source_file d3ob01934a2.cif
_cod_data_source_block anzhenyu_0607_auto
_cod_depositor_comments 'Adding full bibliography for 7159819.cif.'
_cod_database_code 7159819
_shelx_shelxl_version_number 2018/3
_shelx_space_group_comment
;
The symmetry employed for this shelxl refinement is uniquely defined
by the following loop, which should always be used as a source of
symmetry information in preference to the above space-group names.
They are only intended as comments.
;
_reflns_odcompleteness_completeness 99.56
_reflns_odcompleteness_iscentric 1
_reflns_odcompleteness_theta 66.97
_olex2_refinement_description
;
1. Fixed Uiso
 At 1.2 times of:
  All C(H) groups, All C(H,H) groups
 At 1.5 times of:
  All C(H,H,H) groups
2.a Secondary CH2 refined with riding coordinates:
 C8(H8A,H8B), C9(H9A,H9B), C10(H10A,H10B)
2.b Aromatic/amide H refined with riding coordinates:
 C2(H2), C3(H3), C4(H4), C5(H5), C6(H6), C13(H13), C14(H14), C15(H15),
 C18(H18), C20(H20)
2.c Idealised Me refined as rotating group:
 C22(H22A,H22B,H22C)
;
_olex2_submission_special_instructions 'No special instructions were received'
_oxdiff_exptl_absorpt_empirical_details
;
Empirical correction (ABSPACK) includes:
- Absorption correction using spherical harmonics
- Frame scaling
;
_oxdiff_exptl_absorpt_empirical_full_max 2.600
_oxdiff_exptl_absorpt_empirical_full_min 0.364

loop_
_space_group_symop_operation_xyz
'x, y, z'
'-x, y+1/2, -z+1/2'
'-x, -y, -z'
'x, -y-1/2, z-1/2'

loop_
_atom_site_label
_atom_site_type_symbol
_atom_site_fract_x
_atom_site_fract_y
_atom_site_fract_z
_atom_site_U_iso_or_equiv
_atom_site_adp_type
_atom_site_occupancy
_atom_site_site_symmetry_order
_atom_site_calc_flag
_atom_site_refinement_flags_posn
_atom_site_refinement_flags_adp
_atom_site_refinement_flags_occupancy
_atom_site_disorder_assembly
_atom_site_disorder_group
F1 F 0.86142(11) 0.49895(6) 0.70552(4) 0.0459(2) Uani 1 1 d . . . . .
O1 O 0.51319(13) 0.62436(6) 0.15659(5) 0.0402(2) Uani 1 1 d . . . . .
N1 N 0.64768(13) 0.40738(7) 0.43159(6) 0.0300(2) Uani 1 1 d . . . . .
N2 N 0.99077(13) 0.31959(7) 0.43065(6) 0.0299(2) Uani 1 1 d . . . . .
C1 C 0.32090(15) 0.57013(8) 0.03443(6) 0.0280(2) Uani 1 1 d . . . . .
C2 C 0.32001(17) 0.66094(8) -0.00144(7) 0.0329(3) Uani 1 1 d . . . . .
H2 H 0.386507 0.712542 0.028522 0.040 Uiso 1 1 calc R U . . .
C3 C 0.22315(18) 0.67648(9) -0.08023(7) 0.0358(3) Uani 1 1 d . . . . .
H3 H 0.222910 0.738628 -0.103926 0.043 Uiso 1 1 calc R U . . .
C4 C 0.12627(17) 0.60137(9) -0.12474(7) 0.0340(3) Uani 1 1 d . . . . .
H4 H 0.058783 0.612248 -0.178611 0.041 Uiso 1 1 calc R U . . .
C5 C 0.12840(16) 0.51065(9) -0.09034(7) 0.0336(3) Uani 1 1 d . . . . .
H5 H 0.063890 0.458968 -0.120989 0.040 Uiso 1 1 calc R U . . .
C6 C 0.22462(16) 0.49498(8) -0.01113(7) 0.0311(3) Uani 1 1 d . . . . .
H6 H 0.224900 0.432633 0.012213 0.037 Uiso 1 1 calc R U . . .
C7 C 0.42366(15) 0.55767(8) 0.12059(7) 0.0290(2) Uani 1 1 d . . . . .
C8 C 0.41256(16) 0.46183(8) 0.16197(7) 0.0300(2) Uani 1 1 d . . . . .
H8A H 0.447416 0.409793 0.127933 0.036 Uiso 1 1 calc R U . . .
H8B H 0.283018 0.450415 0.166717 0.036 Uiso 1 1 calc R U . . .
C9 C 0.53830(16) 0.45730(8) 0.24590(7) 0.0301(2) Uani 1 1 d . . . . .
H9A H 0.509725 0.512575 0.278291 0.036 Uiso 1 1 calc R U . . .
H9B H 0.668478 0.464126 0.240447 0.036 Uiso 1 1 calc R U . . .
C10 C 0.51987(17) 0.36398(8) 0.29200(7) 0.0329(3) Uani 1 1 d . . . . .
H10A H 0.397396 0.361838 0.306911 0.039 Uiso 1 1 calc R U . . .
H10B H 0.529592 0.307641 0.257112 0.039 Uiso 1 1 calc R U . . .
C11 C 0.67180(16) 0.36031(8) 0.36755(7) 0.0296(2) Uani 1 1 d . . . . .
C12 C 0.83992(16) 0.31249(8) 0.36433(7) 0.0302(2) Uani 1 1 d . . . . .
C13 C 0.89724(18) 0.25974(9) 0.30429(7) 0.0363(3) Uani 1 1 d . . . . .
H13 H 0.823293 0.242448 0.252964 0.044 Uiso 1 1 calc R U . . .
C14 C 1.0835(2) 0.23678(9) 0.33319(8) 0.0416(3) Uani 1 1 d . . . . .
H14 H 1.159334 0.201596 0.304494 0.050 Uiso 1 1 calc R U . . .
C15 C 1.13848(18) 0.27355(9) 0.40993(8) 0.0382(3) Uani 1 1 d . . . . .
H15 H 1.259118 0.268092 0.443356 0.046 Uiso 1 1 calc R U . . .
C16 C 0.96858(15) 0.36555(7) 0.50248(7) 0.0282(2) Uani 1 1 d . . . . .
C17 C 0.79361(16) 0.40865(8) 0.49961(7) 0.0281(2) Uani 1 1 d . . . . .
C18 C 0.75753(16) 0.45521(8) 0.56838(7) 0.0313(3) Uani 1 1 d . . . . .
H18 H 0.641864 0.485845 0.566953 0.038 Uiso 1 1 calc R U . . .
C19 C 0.89344(17) 0.45526(8) 0.63744(7) 0.0332(3) Uani 1 1 d . . . . .
C20 C 1.06369(17) 0.41238(8) 0.64225(7) 0.0335(3) Uani 1 1 d . . . . .
H20 H 1.152850 0.413704 0.692055 0.040 Uiso 1 1 calc R U . . .
C21 C 1.10626(16) 0.36724(8) 0.57503(7) 0.0315(3) Uani 1 1 d . . . . .
C22 C 1.29608(19) 0.32252(10) 0.58592(9) 0.0449(3) Uani 1 1 d . . . . .
H22A H 1.283642 0.253920 0.571892 0.067 Uiso 1 1 calc R U . . .
H22B H 1.362114 0.329560 0.642570 0.067 Uiso 1 1 calc R U . . .
H22C H 1.365820 0.355017 0.550364 0.067 Uiso 1 1 calc R U . . .

loop_
_atom_site_aniso_label
_atom_site_aniso_U_11
_atom_site_aniso_U_22
_atom_site_aniso_U_33
_atom_site_aniso_U_23
_atom_site_aniso_U_13
_atom_site_aniso_U_12
F1 0.0517(5) 0.0541(5) 0.0299(4) -0.0121(3) 0.0041(3) 0.0000(4)
O1 0.0474(5) 0.0328(4) 0.0349(5) -0.0019(3) -0.0033(4) -0.0064(4)
N1 0.0316(5) 0.0291(5) 0.0266(5) 0.0017(4) 0.0005(4) 0.0001(4)
N2 0.0330(5) 0.0265(5) 0.0292(5) 0.0028(4) 0.0048(4) 0.0017(4)
C1 0.0284(5) 0.0295(5) 0.0263(5) -0.0006(4) 0.0060(4) 0.0037(4)
C2 0.0405(6) 0.0281(5) 0.0302(6) -0.0030(4) 0.0076(5) 0.0020(5)
C3 0.0483(7) 0.0302(6) 0.0295(6) 0.0031(5) 0.0096(5) 0.0075(5)
C4 0.0361(6) 0.0407(6) 0.0246(5) 0.0011(5) 0.0047(5) 0.0071(5)
C5 0.0334(6) 0.0367(6) 0.0287(6) -0.0023(5) 0.0026(5) -0.0016(5)
C6 0.0323(6) 0.0297(6) 0.0300(6) 0.0018(4) 0.0036(4) 0.0002(4)
C7 0.0279(5) 0.0295(5) 0.0284(5) -0.0022(4) 0.0034(4) 0.0020(4)
C8 0.0302(6) 0.0313(6) 0.0259(5) -0.0003(4) 0.0004(4) -0.0001(4)
C9 0.0317(6) 0.0314(6) 0.0247(5) -0.0003(4) 0.0004(4) -0.0009(4)
C10 0.0354(6) 0.0328(6) 0.0270(6) 0.0008(4) -0.0009(5) -0.0025(5)
C11 0.0350(6) 0.0261(5) 0.0257(5) 0.0032(4) 0.0023(4) -0.0023(4)
C12 0.0365(6) 0.0269(5) 0.0255(5) 0.0034(4) 0.0031(4) -0.0012(4)
C13 0.0477(7) 0.0325(6) 0.0287(6) 0.0013(5) 0.0082(5) 0.0013(5)
C14 0.0507(8) 0.0372(6) 0.0395(7) 0.0011(5) 0.0156(6) 0.0079(6)
C15 0.0372(7) 0.0375(6) 0.0401(7) 0.0031(5) 0.0085(5) 0.0081(5)
C16 0.0329(6) 0.0231(5) 0.0273(5) 0.0032(4) 0.0037(4) -0.0015(4)
C17 0.0314(6) 0.0246(5) 0.0264(5) 0.0032(4) 0.0023(4) -0.0018(4)
C18 0.0325(6) 0.0293(6) 0.0308(6) 0.0007(4) 0.0042(5) -0.0006(4)
C19 0.0417(7) 0.0310(6) 0.0261(6) -0.0033(4) 0.0053(5) -0.0048(5)
C20 0.0364(6) 0.0303(6) 0.0290(6) 0.0020(4) -0.0039(5) -0.0059(5)
C21 0.0330(6) 0.0257(5) 0.0326(6) 0.0044(4) 0.0001(5) -0.0023(4)
C22 0.0383(7) 0.0447(7) 0.0446(7) -0.0025(6) -0.0066(6) 0.0072(6)

loop_
_atom_type_symbol
_atom_type_description
_atom_type_scat_dispersion_real
_atom_type_scat_dispersion_imag
_atom_type_scat_source
C C 0.0181 0.0091 'International Tables Vol C Tables 4.2.6.8 and 6.1.1.4'
H H 0.0000 0.0000 'International Tables Vol C Tables 4.2.6.8 and 6.1.1.4'
F F 0.0727 0.0534 'International Tables Vol C Tables 4.2.6.8 and 6.1.1.4'
N N 0.0311 0.0180 'International Tables Vol C Tables 4.2.6.8 and 6.1.1.4'
O O 0.0492 0.0322 'International Tables Vol C Tables 4.2.6.8 and 6.1.1.4'

loop_
_geom_angle_atom_site_label_1
_geom_angle_atom_site_label_2
_geom_angle_atom_site_label_3
_geom_angle
_geom_angle_site_symmetry_1
_geom_angle_site_symmetry_3
_geom_angle_publ_flag
C11 N1 C17 117.87(10) . . ?
C12 N2 C16 119.88(10) . . ?
C15 N2 C12 107.66(10) . . ?
C15 N2 C16 132.42(10) . . ?
C2 C1 C7 118.58(10) . . ?
C6 C1 C2 118.71(10) . . ?
C6 C1 C7 122.70(10) . . ?
C1 C2 H2 119.7 . . ?
C3 C2 C1 120.63(11) . . ?
C3 C2 H2 119.7 . . ?
C2 C3 H3 119.9 . . ?
C2 C3 C4 120.15(11) . . ?
C4 C3 H3 119.9 . . ?
C3 C4 H4 120.1 . . ?
C5 C4 C3 119.80(11) . . ?
C5 C4 H4 120.1 . . ?
C4 C5 H5 119.9 . . ?
C4 C5 C6 120.17(11) . . ?
C6 C5 H5 119.9 . . ?
C1 C6 H6 119.7 . . ?
C5 C6 C1 120.52(11) . . ?
C5 C6 H6 119.7 . . ?
O1 C7 C1 120.20(10) . . ?
O1 C7 C8 120.94(10) . . ?
C1 C7 C8 118.86(9) . . ?
C7 C8 H8A 109.1 . . ?
C7 C8 H8B 109.1 . . ?
C7 C8 C9 112.56(9) . . ?
H8A C8 H8B 107.8 . . ?
C9 C8 H8A 109.1 . . ?
C9 C8 H8B 109.1 . . ?
C8 C9 H9A 108.8 . . ?
C8 C9 H9B 108.8 . . ?
C8 C9 C10 113.89(9) . . ?
H9A C9 H9B 107.7 . . ?
C10 C9 H9A 108.8 . . ?
C10 C9 H9B 108.8 . . ?
C9 C10 H10A 109.9 . . ?
C9 C10 H10B 109.9 . . ?
H10A C10 H10B 108.3 . . ?
C11 C10 C9 109.06(9) . . ?
C11 C10 H10A 109.9 . . ?
C11 C10 H10B 109.9 . . ?
N1 C11 C10 118.22(10) . . ?
N1 C11 C12 122.73(10) . . ?
C12 C11 C10 118.86(10) . . ?
N2 C12 C11 119.26(10) . . ?
C13 C12 N2 107.72(10) . . ?
C13 C12 C11 132.93(11) . . ?
C12 C13 H13 126.3 . . ?
C12 C13 C14 107.34(11) . . ?
C14 C13 H13 126.3 . . ?
C13 C14 H14 125.8 . . ?
C15 C14 C13 108.42(12) . . ?
C15 C14 H14 125.8 . . ?
N2 C15 H15 125.6 . . ?
C14 C15 N2 108.84(11) . . ?
C14 C15 H15 125.6 . . ?
N2 C16 C17 115.80(10) . . ?
N2 C16 C21 123.83(10) . . ?
C21 C16 C17 120.34(10) . . ?
N1 C17 C16 124.17(10) . . ?
N1 C17 C18 115.81(10) . . ?
C18 C17 C16 120.02(10) . . ?
C17 C18 H18 121.0 . . ?
C19 C18 C17 118.07(11) . . ?
C19 C18 H18 121.0 . . ?
F1 C19 C18 119.35(11) . . ?
F1 C19 C20 117.61(10) . . ?
C18 C19 C20 123.04(11) . . ?
C19 C20 H20 119.7 . . ?
C19 C20 C21 120.67(10) . . ?
C21 C20 H20 119.7 . . ?
C16 C21 C22 125.19(11) . . ?
C20 C21 C16 117.84(11) . . ?
C20 C21 C22 116.96(11) . . ?
C21 C22 H22A 109.5 . . ?
C21 C22 H22B 109.5 . . ?
C21 C22 H22C 109.5 . . ?
H22A C22 H22B 109.5 . . ?
H22A C22 H22C 109.5 . . ?
H22B C22 H22C 109.5 . . ?

loop_
_geom_bond_atom_site_label_1
_geom_bond_atom_site_label_2
_geom_bond_distance
_geom_bond_site_symmetry_2
_geom_bond_publ_flag
F1 C19 1.3628(13) . ?
O1 C7 1.2204(14) . ?
N1 C11 1.3062(15) . ?
N1 C17 1.3958(14) . ?
N2 C12 1.4030(14) . ?
N2 C15 1.3727(16) . ?
N2 C16 1.4090(15) . ?
C1 C2 1.3967(16) . ?
C1 C6 1.3958(16) . ?
C1 C7 1.4981(15) . ?
C2 H2 0.9500 . ?
C2 C3 1.3843(16) . ?
C3 H3 0.9500 . ?
C3 C4 1.3894(17) . ?
C4 H4 0.9500 . ?
C4 C5 1.3842(17) . ?
C5 H5 0.9500 . ?
C5 C6 1.3892(16) . ?
C6 H6 0.9500 . ?
C7 C8 1.5117(15) . ?
C8 H8A 0.9900 . ?
C8 H8B 0.9900 . ?
C8 C9 1.5187(14) . ?
C9 H9A 0.9900 . ?
C9 H9B 0.9900 . ?
C9 C10 1.5309(16) . ?
C10 H10A 0.9900 . ?
C10 H10B 0.9900 . ?
C10 C11 1.5075(15) . ?
C11 C12 1.4193(17) . ?
C12 C13 1.3868(17) . ?
C13 H13 0.9500 . ?
C13 C14 1.3945(19) . ?
C14 H14 0.9500 . ?
C14 C15 1.3690(19) . ?
C15 H15 0.9500 . ?
C16 C17 1.4155(16) . ?
C16 C21 1.4137(15) . ?
C17 C18 1.4018(16) . ?
C18 H18 0.9500 . ?
C18 C19 1.3650(16) . ?
C19 C20 1.3779(18) . ?
C20 H20 0.9500 . ?
C20 C21 1.3886(17) . ?
C21 C22 1.5082(17) . ?
C22 H22A 0.9800 . ?
C22 H22B 0.9800 . ?
C22 H22C 0.9800 . ?

loop_
_geom_torsion_atom_site_label_1
_geom_torsion_atom_site_label_2
_geom_torsion_atom_site_label_3
_geom_torsion_atom_site_label_4
_geom_torsion
_geom_torsion_site_symmetry_1
_geom_torsion_site_symmetry_2
_geom_torsion_site_symmetry_3
_geom_torsion_site_symmetry_4
_geom_torsion_publ_flag
F1 C19 C20 C21 -179.47(10) . . . . ?
O1 C7 C8 C9 -6.17(16) . . . . ?
N1 C11 C12 N2 -3.38(17) . . . . ?
N1 C11 C12 C13 -179.45(12) . . . . ?
N1 C17 C18 C19 177.57(10) . . . . ?
N2 C12 C13 C14 -1.38(13) . . . . ?
N2 C16 C17 N1 0.23(15) . . . . ?
N2 C16 C17 C18 179.31(10) . . . . ?
N2 C16 C21 C20 -177.83(10) . . . . ?
N2 C16 C21 C22 1.25(18) . . . . ?
C1 C2 C3 C4 -0.36(18) . . . . ?
C1 C7 C8 C9 174.46(9) . . . . ?
C2 C1 C6 C5 -0.62(17) . . . . ?
C2 C1 C7 O1 -4.21(16) . . . . ?
C2 C1 C7 C8 175.16(10) . . . . ?
C2 C3 C4 C5 -0.65(19) . . . . ?
C3 C4 C5 C6 1.01(18) . . . . ?
C4 C5 C6 C1 -0.37(18) . . . . ?
C6 C1 C2 C3 0.98(17) . . . . ?
C6 C1 C7 O1 176.44(11) . . . . ?
C6 C1 C7 C8 -4.20(16) . . . . ?
C7 C1 C2 C3 -178.40(11) . . . . ?
C7 C1 C6 C5 178.73(11) . . . . ?
C7 C8 C9 C10 175.75(10) . . . . ?
C8 C9 C10 C11 170.63(10) . . . . ?
C9 C10 C11 N1 82.10(13) . . . . ?
C9 C10 C11 C12 -93.07(12) . . . . ?
C10 C11 C12 N2 171.56(10) . . . . ?
C10 C11 C12 C13 -4.52(19) . . . . ?
C11 N1 C17 C16 2.71(16) . . . . ?
C11 N1 C17 C18 -176.41(10) . . . . ?
C11 C12 C13 C14 175.03(12) . . . . ?
C12 N2 C15 C14 -0.88(14) . . . . ?
C12 N2 C16 C17 -4.73(14) . . . . ?
C12 N2 C16 C21 173.06(10) . . . . ?
C12 C13 C14 C15 0.85(15) . . . . ?
C13 C14 C15 N2 0.02(15) . . . . ?
C15 N2 C12 C11 -175.58(10) . . . . ?
C15 N2 C12 C13 1.40(13) . . . . ?
C15 N2 C16 C17 177.77(11) . . . . ?
C15 N2 C16 C21 -4.45(19) . . . . ?
C16 N2 C12 C11 6.35(15) . . . . ?
C16 N2 C12 C13 -176.67(9) . . . . ?
C16 N2 C15 C14 176.86(11) . . . . ?
C16 C17 C18 C19 -1.58(16) . . . . ?
C17 N1 C11 C10 -176.05(9) . . . . ?
C17 N1 C11 C12 -1.08(16) . . . . ?
C17 C16 C21 C20 -0.14(16) . . . . ?
C17 C16 C21 C22 178.93(11) . . . . ?
C17 C18 C19 F1 -179.20(10) . . . . ?
C17 C18 C19 C20 0.44(18) . . . . ?
C18 C19 C20 C21 0.88(18) . . . . ?
C19 C20 C21 C16 -1.00(17) . . . . ?
C19 C20 C21 C22 179.84(11) . . . . ?
C21 C16 C17 N1 -177.63(10) . . . . ?
C21 C16 C17 C18 1.45(16) . . . . ?
